data_7210704
loop_
_publ_author_name
'He, Xiang'
'Lu, Xiao-Peng'
'Ju, Zhan-Feng'
'Li, Chun-Ju'
'Zhang, Qi-Kai'
'Li, Ming-Xing'

_publ_section_title
;
 Syntheses, structures, and photoluminescent properties of ten
 metal--organic frameworks constructed by a flexible tetracarboxylate
 ligand
;
_journal_issue 14
_journal_name_full CrystEngComm
_journal_page_first 2731
_journal_paper_doi 10.1039/c3ce26864k
_journal_volume 15
_journal_year 2013
_chemical_formula_moiety 'C24 H23 N2 O5 Zn, 2(O)'
_chemical_formula_sum 'C48 H46 N4 O14 Zn2'
_chemical_formula_weight 1033.63
_chemical_name_systematic
;
?
;
_space_group_IT_number 14
_symmetry_cell_setting monoclinic
_symmetry_space_group_name_Hall '-P 2yn'
_symmetry_space_group_name_H-M 'P 1 21/n 1'
_atom_sites_solution_hydrogens geom
_atom_sites_solution_primary direct
_atom_sites_solution_secondary difmap
_audit_creation_method SHELXL-97
_cell_angle_alpha 90.00
_cell_angle_beta 100.459(7)
_cell_angle_gamma 90.00
_cell_formula_units_Z 2
_cell_length_a 8.695(5)
_cell_length_b 16.594(9)
_cell_length_c 17.034(9)
_cell_measurement_temperature 296(2)
_cell_volume 2417(2)
_computing_structure_refinement 'SHELXL-97 (Sheldrick, 2008)'
_computing_structure_solution 'SHELXS-97 (Sheldrick, 2008)'
_diffrn_ambient_temperature 296(2)
_diffrn_measured_fraction_theta_full 0.992
_diffrn_measured_fraction_theta_max 0.992
_diffrn_radiation_monochromator graphite
_diffrn_radiation_source 'fine-focus sealed tube'
_diffrn_radiation_type MoK\a
_diffrn_radiation_wavelength 0.71073
_diffrn_reflns_av_R_equivalents 0.0774
_diffrn_reflns_av_sigmaI/netI 0.1086
_diffrn_reflns_limit_h_max 11
_diffrn_reflns_limit_h_min -11
_diffrn_reflns_limit_k_max 21
_diffrn_reflns_limit_k_min -10
_diffrn_reflns_limit_l_max 22
_diffrn_reflns_limit_l_min -20
_diffrn_reflns_number 14998
_diffrn_reflns_theta_full 27.54
_diffrn_reflns_theta_max 27.54
_diffrn_reflns_theta_min 1.73
_exptl_absorpt_coefficient_mu 1.062
_exptl_absorpt_correction_T_max 0.9842
_exptl_absorpt_correction_T_min 0.9688
_exptl_absorpt_correction_type multi-scan
_exptl_absorpt_process_details 'SADABS (Sheldrick,1996)'
_exptl_crystal_colour colorless
_exptl_crystal_density_diffrn 1.420
_exptl_crystal_density_method 'not measured'
_exptl_crystal_description block
_exptl_crystal_F_000 1068
_exptl_crystal_size_max 0.06
_exptl_crystal_size_mid 0.03
_exptl_crystal_size_min 0.03
_refine_diff_density_max 1.074
_refine_diff_density_min -0.435
_refine_diff_density_rms 0.116
_refine_ls_extinction_method none
_refine_ls_goodness_of_fit_ref 1.092
_refine_ls_hydrogen_treatment mixed
_refine_ls_matrix_type full
_refine_ls_number_parameters 302
_refine_ls_number_reflns 5531
_refine_ls_number_restraints 0
_refine_ls_restrained_S_all 1.092
_refine_ls_R_factor_all 0.1589
_refine_ls_R_factor_gt 0.0737
_refine_ls_shift/su_max 0.000
_refine_ls_shift/su_mean 0.000
_refine_ls_structure_factor_coef Fsqd
_refine_ls_weighting_details 'calc w=1/[\s^2^(Fo^2^)+(0.1000P)^2^+0.0000P] where P=(Fo^2^+2Fc^2^)/3'
_refine_ls_weighting_scheme calc
_refine_ls_wR_factor_gt 0.1960
_refine_ls_wR_factor_ref 0.2383
_reflns_number_gt 2586
_reflns_number_total 5531
_reflns_threshold_expression >2sigma(I)
_cod_data_source_file c3ce26864k.txt
_cod_data_source_block a8
_cod_depositor_comments
;
The following automatic conversions were performed:

'_symmetry_cell_setting' value 'Monoclinic' changed to 'monoclinic'
according to /home/saulius/struct/CIF-dictionaries/cif_core.dic
dictionary named 'cif_core.dic' version 2.4.2 from 2011-04-26.

Automatic conversion script
Id: cif_fix_values 1891 2012-01-12 08:04:46Z andrius 
;
_cod_original_sg_symbol_H-M P2(1)/n
_cod_database_code 7210704

loop_
_symmetry_equiv_pos_as_xyz
'x, y, z'
'-x+1/2, y+1/2, -z+1/2'
'-x, -y, -z'
'x-1/2, -y-1/2, z-1/2'

loop_
_atom_site_label
_atom_site_type_symbol
_atom_site_fract_x
_atom_site_fract_y
_atom_site_fract_z
_atom_site_U_iso_or_equiv
_atom_site_adp_type
_atom_site_occupancy
_atom_site_symmetry_multiplicity
_atom_site_calc_flag
_atom_site_refinement_flags
C1 C -0.0957(8) 0.3667(4) 0.7055(4) 0.0578(18) Uani 1 1 d .
C2 C -0.2227(7) 0.3442(4) 0.6362(3) 0.0477(15) Uani 1 1 d .
C3 C -0.1985(7) 0.2885(4) 0.5812(3) 0.0480(15) Uani 1 1 d .
H3 H -0.1027 0.2622 0.5870 0.058 Uiso 1 1 calc R
C4 C -0.3126(7) 0.2709(4) 0.5177(3) 0.0480(15) Uani 1 1 d .
C5 C -0.2824(8) 0.2112(4) 0.4532(4) 0.0567(17) Uani 1 1 d .
C6 C -0.4550(7) 0.3102(4) 0.5082(4) 0.0542(16) Uani 1 1 d .
H6 H -0.5322 0.2987 0.4643 0.065 Uiso 1 1 calc R
C7 C -0.4831(7) 0.3664(4) 0.5636(4) 0.0559(18) Uani 1 1 d .
C8 C -0.3660(7) 0.3828(4) 0.6272(4) 0.0560(17) Uani 1 1 d .
H8 H -0.3833 0.4206 0.6649 0.067 Uiso 1 1 calc R
C9 C -0.7348(7) 0.3993(5) 0.4893(4) 0.0647(19) Uani 1 1 d .
H9A H -0.7675 0.3435 0.4830 0.078 Uiso 1 1 calc R
H9B H -0.6913 0.4149 0.4430 0.078 Uiso 1 1 calc R
C10 C -0.8720(7) 0.4515(4) 0.4956(3) 0.0503(16) Uani 1 1 d .
C11 C -1.0198(8) 0.4199(4) 0.4777(4) 0.0663(19) Uani 1 1 d .
H11 H -1.0347 0.3662 0.4623 0.080 Uiso 1 1 calc R
C12 C -0.8521(7) 0.5307(5) 0.5173(4) 0.067(2) Uani 1 1 d .
H12 H -0.7516 0.5521 0.5289 0.080 Uiso 1 1 calc R
C13 C 0.2898(9) 0.4867(5) 0.7315(4) 0.073(2) Uani 1 1 d .
H13 H 0.2150 0.4681 0.6893 0.087 Uiso 1 1 calc R
C14 C 0.3877(8) 0.5472(5) 0.7171(4) 0.075(2) Uani 1 1 d .
H14 H 0.3778 0.5691 0.6662 0.090 Uiso 1 1 calc R
C15 C 0.5008(7) 0.5760(4) 0.7779(4) 0.0599(17) Uani 1 1 d .
C16 C 0.5013(9) 0.5447(5) 0.8530(4) 0.081(2) Uani 1 1 d .
H16 H 0.5694 0.5651 0.8970 0.098 Uiso 1 1 calc R
C17 C 0.4003(8) 0.4834(5) 0.8621(4) 0.076(2) Uani 1 1 d .
H17 H 0.4050 0.4618 0.9129 0.091 Uiso 1 1 calc R
C18 C 0.6177(9) 0.6381(5) 0.7619(5) 0.076(2) Uani 1 1 d .
H18A H 0.5966 0.6513 0.7055 0.092 Uiso 1 1 calc R
H18B H 0.6030 0.6868 0.7911 0.092 Uiso 1 1 calc R
C19 C 0.7805(9) 0.6128(6) 0.7839(7) 0.110(3) Uani 1 1 d .
H19A H 0.7929 0.5623 0.7571 0.132 Uiso 1 1 calc R
H19B H 0.8023 0.6024 0.8409 0.132 Uiso 1 1 calc R
C20 C 0.8995(9) 0.6702(5) 0.7652(5) 0.078(2) Uani 1 1 d .
C21 C 0.8707(9) 0.7262(6) 0.7036(5) 0.086(3) Uani 1 1 d .
H21 H 0.7712 0.7301 0.6726 0.103 Uiso 1 1 calc R
C22 C 0.9893(9) 0.7762(6) 0.6879(5) 0.087(3) Uani 1 1 d .
H22 H 0.9648 0.8146 0.6479 0.105 Uiso 1 1 calc R
C23 C 1.1615(9) 0.7230(6) 0.7918(6) 0.100(3) Uani 1 1 d .
H23 H 1.2595 0.7239 0.8246 0.120 Uiso 1 1 calc R
C24 C 1.0490(10) 0.6723(6) 0.8105(6) 0.105(3) Uani 1 1 d .
H24 H 1.0735 0.6385 0.8546 0.127 Uiso 1 1 calc R
N1 N 0.2963(6) 0.4530(3) 0.8029(3) 0.0518(13) Uani 1 1 d .
N2 N 1.1342(6) 0.7723(4) 0.7265(3) 0.0614(15) Uani 1 1 d .
O1 O 0.0345(5) 0.3292(3) 0.7080(2) 0.0538(11) Uani 1 1 d .
O2 O -0.1213(6) 0.4155(3) 0.7574(3) 0.0824(16) Uani 1 1 d .
O3 O -0.3836(5) 0.2098(3) 0.3897(2) 0.0638(13) Uani 1 1 d .
O4 O -0.1613(6) 0.1721(3) 0.4643(3) 0.0871(18) Uani 1 1 d .
O5 O -0.6209(5) 0.4081(3) 0.5590(2) 0.0706(15) Uani 1 1 d .
O6 O 0.8359(10) 0.8125(7) 0.4808(5) 0.181(4) Uani 1 1 d .
Zn1 Zn 0.19081(7) 0.34437(4) 0.80268(4) 0.0474(3) Uani 1 1 d .
O7 O 0.8310(12) 0.3971(7) 0.9180(7) 0.217(4) Uiso 1 1 d .

loop_
_atom_site_aniso_label
_atom_site_aniso_U_11
_atom_site_aniso_U_22
_atom_site_aniso_U_33
_atom_site_aniso_U_23
_atom_site_aniso_U_13
_atom_site_aniso_U_12
C1 0.049(4) 0.055(4) 0.061(4) 0.004(4) -0.009(3) -0.001(3)
C2 0.044(3) 0.049(4) 0.047(3) -0.005(3) -0.002(3) 0.010(3)
C3 0.039(3) 0.051(4) 0.051(4) -0.008(3) 0.001(3) 0.009(3)
C4 0.038(3) 0.052(4) 0.050(3) -0.009(3) -0.002(3) 0.009(3)
C5 0.048(4) 0.061(5) 0.061(4) -0.013(4) 0.008(3) 0.010(3)
C6 0.042(4) 0.069(4) 0.048(4) -0.007(3) 0.000(3) 0.005(3)
C7 0.038(3) 0.074(5) 0.053(4) -0.014(3) 0.000(3) 0.017(3)
C8 0.056(4) 0.061(4) 0.047(4) -0.008(3) -0.003(3) 0.017(3)
C9 0.045(4) 0.086(5) 0.057(4) -0.006(4) -0.006(3) 0.018(4)
C10 0.044(4) 0.058(4) 0.046(3) 0.001(3) 0.001(3) 0.016(3)
C11 0.052(4) 0.057(4) 0.088(5) -0.007(4) 0.008(4) 0.004(4)
C12 0.035(4) 0.074(5) 0.087(5) -0.002(4) 0.000(3) 0.003(4)
C13 0.073(5) 0.072(5) 0.065(5) 0.013(4) -0.008(4) -0.023(4)
C14 0.072(5) 0.085(6) 0.064(4) 0.018(4) 0.002(4) -0.023(4)
C15 0.055(4) 0.049(4) 0.077(5) 0.002(4) 0.017(4) -0.004(3)
C16 0.091(6) 0.083(6) 0.063(5) -0.010(4) -0.006(4) -0.044(5)
C17 0.075(5) 0.094(6) 0.053(4) 0.002(4) -0.002(4) -0.035(5)
C18 0.075(5) 0.065(5) 0.091(6) -0.002(4) 0.019(4) -0.030(4)
C19 0.060(5) 0.083(6) 0.187(10) 0.026(7) 0.024(6) -0.020(5)
C20 0.058(5) 0.066(5) 0.108(7) 0.007(5) 0.016(4) -0.006(4)
C21 0.056(5) 0.115(7) 0.080(5) -0.002(5) -0.007(4) -0.032(5)
C22 0.058(5) 0.126(8) 0.073(5) 0.017(5) -0.003(4) -0.023(5)
C23 0.058(5) 0.093(7) 0.142(8) 0.050(6) 0.001(5) -0.005(5)
C24 0.061(5) 0.107(7) 0.143(8) 0.062(7) 0.004(5) -0.003(5)
N1 0.048(3) 0.052(3) 0.053(3) 0.004(3) 0.002(2) -0.006(3)
N2 0.049(3) 0.063(4) 0.072(4) 0.007(3) 0.011(3) -0.007(3)
O1 0.043(2) 0.059(3) 0.054(3) -0.004(2) -0.0062(19) 0.004(2)
O2 0.080(4) 0.091(4) 0.065(3) -0.032(3) -0.016(3) 0.022(3)
O3 0.045(3) 0.089(4) 0.053(3) -0.023(3) -0.003(2) 0.009(2)
O4 0.078(4) 0.098(4) 0.077(3) -0.036(3) -0.007(3) 0.040(3)
O5 0.049(3) 0.095(4) 0.061(3) -0.026(3) -0.011(2) 0.034(3)
O6 0.132(7) 0.252(11) 0.149(7) -0.026(7) -0.003(5) -0.023(7)
Zn1 0.0385(4) 0.0521(5) 0.0491(4) 0.0038(4) 0.0010(3) -0.0038(3)

loop_
_atom_type_symbol
_atom_type_description
_atom_type_scat_dispersion_real
_atom_type_scat_dispersion_imag
_atom_type_scat_source
C C 0.0033 0.0016 'International Tables Vol C Tables 4.2.6.8 and 6.1.1.4'
H H 0.0000 0.0000 'International Tables Vol C Tables 4.2.6.8 and 6.1.1.4'
N N 0.0061 0.0033 'International Tables Vol C Tables 4.2.6.8 and 6.1.1.4'
O O 0.0106 0.0060 'International Tables Vol C Tables 4.2.6.8 and 6.1.1.4'
Zn Zn 0.2839 1.4301 'International Tables Vol C Tables 4.2.6.8 and 6.1.1.4'

loop_
_geom_angle_atom_site_label_1
_geom_angle_atom_site_label_2
_geom_angle_atom_site_label_3
_geom_angle
_geom_angle_site_symmetry_1
_geom_angle_site_symmetry_3
O2 C1 O1 124.0(6) . .
O2 C1 C2 121.0(6) . .
O1 C1 C2 114.9(6) . .
C3 C2 C8 119.1(5) . .
C3 C2 C1 121.6(5) . .
C8 C2 C1 119.3(6) . .
C4 C3 C2 120.9(5) . .
C3 C4 C6 119.9(6) . .
C3 C4 C5 120.9(5) . .
C6 C4 C5 119.1(5) . .
O4 C5 O3 124.7(6) . .
O4 C5 C4 119.0(6) . .
O3 C5 C4 116.2(5) . .
C4 C6 C7 120.4(5) . .
C8 C7 O5 117.3(5) . .
C8 C7 C6 118.4(5) . .
O5 C7 C6 124.2(5) . .
C7 C8 C2 121.3(6) . .
O5 C9 C10 109.2(5) . .
C11 C10 C12 119.7(6) . .
C11 C10 C9 119.4(6) . .
C12 C10 C9 120.9(6) . .
C10 C11 C12 119.2(7) . 3_366
C10 C12 C11 121.1(6) . 3_366
N1 C13 C14 123.2(7) . .
C13 C14 C15 120.2(7) . .
C16 C15 C14 116.6(6) . .
C16 C15 C18 122.4(7) . .
C14 C15 C18 120.9(7) . .
C17 C16 C15 119.3(6) . .
N1 C17 C16 123.9(7) . .
C19 C18 C15 114.3(7) . .
C18 C19 C20 116.3(7) . .
C21 C20 C24 115.2(7) . .
C21 C20 C19 123.7(8) . .
C24 C20 C19 121.1(8) . .
C20 C21 C22 120.5(7) . .
N2 C22 C21 123.6(8) . .
N2 C23 C24 122.1(8) . .
C23 C24 C20 121.5(8) . .
C17 N1 C13 116.5(6) . .
C17 N1 Zn1 125.9(5) . .
C13 N1 Zn1 115.4(4) . .
C22 N2 C23 116.5(6) . .
C22 N2 Zn1 122.2(5) . 2_656
C23 N2 Zn1 121.1(5) . 2_656
C1 O1 Zn1 116.6(4) . .
C5 O3 Zn1 112.6(4) . 4_565
C7 O5 C9 118.0(5) . .
O1 Zn1 O3 107.24(18) . 4_666
O1 Zn1 N1 111.64(19) . .
O3 Zn1 N1 128.6(2) 4_666 .
O1 Zn1 N2 99.3(2) . 2_646
O3 Zn1 N2 106.2(2) 4_666 2_646
N1 Zn1 N2 99.4(2) . 2_646

loop_
_geom_bond_atom_site_label_1
_geom_bond_atom_site_label_2
_geom_bond_distance
_geom_bond_site_symmetry_2
C1 O2 1.249(8) .
C1 O1 1.286(8) .
C1 C2 1.509(8) .
C2 C3 1.360(8) .
C2 C8 1.385(8) .
C3 C4 1.360(7) .
C4 C6 1.383(8) .
C4 C5 1.536(8) .
C5 O4 1.222(7) .
C5 O3 1.264(7) .
C6 C7 1.379(8) .
C7 C8 1.373(8) .
C7 O5 1.374(7) .
C9 O5 1.409(7) .
C9 C10 1.493(8) .
C10 C11 1.371(9) .
C10 C12 1.369(9) .
C11 C12 1.398(9) 3_366
C12 C11 1.398(9) 3_366
C13 N1 1.330(8) .
C13 C14 1.368(9) .
C14 C15 1.377(9) .
C15 C16 1.380(9) .
C15 C18 1.507(9) .
C16 C17 1.371(9) .
C17 N1 1.326(7) .
C18 C19 1.459(10) .
C19 C20 1.482(10) .
C20 C21 1.390(10) .
C20 C24 1.387(11) .
C21 C22 1.387(10) .
C22 N2 1.313(8) .
C23 N2 1.366(9) .
C23 C24 1.372(11) .
N1 Zn1 2.022(5) .
N2 Zn1 2.066(5) 2_656
O1 Zn1 1.927(4) .
O3 Zn1 1.942(4) 4_565
Zn1 O3 1.942(4) 4_666
Zn1 N2 2.066(5) 2_646
